data_2011007
loop_
_publ_author_name
'Guillot, Benoit'
'Jelsch, Christian'
'Lecomte, Claude'

_publ_section_title
;
 The oxidized form of nicotinamide adenine dinucleotide
;
_journal_issue 6
_journal_name_full 'Acta Crystallographica Section C'
_journal_page_first 726
_journal_page_last 728
_journal_paper_doi 10.1107/S0108270100001220
_journal_volume 56
_journal_year 2000
_chemical_formula_moiety 'C21 H27 N7 O4 P2,4(H2 O)'
_chemical_formula_sum 'C21 H35 N7 O18 P2'
_chemical_formula_weight 735.50
_chemical_name_common NAD+
_chemical_name_systematic
;
 \b-Nicotinamide Adenine Dinucleotide
;
_space_group_IT_number 1
_symmetry_cell_setting triclinic
_symmetry_space_group_name_Hall 'P 1'
_symmetry_space_group_name_H-M 'P 1'
_audit_creation_method SHELXL-97
_cell_angle_alpha 109.64(5)
_cell_angle_beta 90.56(5)
_cell_angle_gamma 103.92(5)
_cell_formula_units_Z 1
_cell_length_a 8.592(10)
_cell_length_b 8.845(10)
_cell_length_c 11.192(10)
_cell_measurement_reflns_used 141
_cell_measurement_temperature 100(5)
_cell_measurement_theta_max 19.0
_cell_measurement_theta_min 3.0
_cell_volume 773.7(15)
_computing_cell_refinement 'DENZO-SMN (Otwinowski & Minor, 1997)'
_computing_data_collection 'COLLECT (Nonius, 1998)'
_computing_data_reduction 'DENZO-SMN (Otwinowski & Minor, 1997)'
_computing_publication_material 'SHELXL-97 (Sheldrick, 1997)'
_computing_structure_refinement 'SHELXL-97 (Sheldrick, 1997)'
_computing_structure_solution 'SHELXS-97 (Sheldrick, 1990)'
_diffrn_ambient_temperature 100(5)
_diffrn_measured_fraction_theta_full .993
_diffrn_measured_fraction_theta_max .993
_diffrn_measurement_device_type 'Nonius KappaCCD diffractometer'
_diffrn_measurement_method oscillation
_diffrn_radiation_monochromator graphite
_diffrn_radiation_source 'fine-focus sealed tube'
_diffrn_radiation_type MoK\a
_diffrn_radiation_wavelength .70900
_diffrn_reflns_av_R_equivalents .026
_diffrn_reflns_av_sigmaI/netI .018
_diffrn_reflns_limit_h_max 14
_diffrn_reflns_limit_h_min 0
_diffrn_reflns_limit_k_max 14
_diffrn_reflns_limit_k_min -14
_diffrn_reflns_limit_l_max 18
_diffrn_reflns_limit_l_min -18
_diffrn_reflns_number 15736
_diffrn_reflns_theta_full 36.33
_diffrn_reflns_theta_max 36.33
_diffrn_reflns_theta_min 2.45
_exptl_absorpt_coefficient_mu .233
_exptl_absorpt_correction_type none
_exptl_crystal_colour colourless
_exptl_crystal_density_diffrn 1.579
_exptl_crystal_density_method 'not measured'
_exptl_crystal_description irregular
_exptl_crystal_F_000 384
_exptl_crystal_size_max .41
_exptl_crystal_size_mid .35
_exptl_crystal_size_min .3
_refine_diff_density_max .32
_refine_diff_density_min -.25
_refine_ls_extinction_method none
_refine_ls_goodness_of_fit_ref 1.013
_refine_ls_hydrogen_treatment mixed
_refine_ls_matrix_type full
_refine_ls_number_parameters 573
_refine_ls_number_reflns 7459
_refine_ls_number_restraints 15
_refine_ls_restrained_S_all 1.015
_refine_ls_R_factor_all .019
_refine_ls_R_factor_gt .019
_refine_ls_shift/su_max .001
_refine_ls_shift/su_mean .000
_refine_ls_structure_factor_coef Fsqd
_refine_ls_weighting_details 'w=1/[\s^2^(Fo^2^)+(0.0371P)^2^+0.0533P] where P=(Fo^2^+2Fc^2^)/3'
_refine_ls_weighting_scheme calc
_refine_ls_wR_factor_ref .052
_reflns_number_gt 7439
_reflns_number_total 7459
_reflns_threshold_expression >2sigma(I)
_cod_data_source_file gs1072.cif
_cod_data_source_block I
_cod_depositor_comments
;
The following automatic conversions were performed:

'_refine_ls_weighting_scheme' value 'calc
w=1/[\s^2^(Fo^2^)+(0.0371P)^2^+0.0533P] where P=(Fo^2^+2Fc^2^)/3' was
changed to 'calc'. New tag '_refine_ls_weighting_details' was
created. The value of the new tag was set to
'w=1/[\s^2^(Fo^2^)+(0.0371P)^2^+0.0533P] where P=(Fo^2^+2Fc^2^)/3'.

Automatic conversion script
Id: cif_fix_values 3143 2015-03-26 13:38:13Z robertas 
;
_cod_original_cell_volume 773.7(14)
_cod_database_code 2011007
_cod_database_fobs_code 2011007

loop_
_symmetry_equiv_pos_as_xyz
'x, y, z'

loop_
_atom_site_label
_atom_site_fract_x
_atom_site_fract_y
_atom_site_fract_z
_atom_site_U_iso_or_equiv
_atom_site_adp_type
_atom_site_calc_flag
_atom_site_refinement_flags
_atom_site_occupancy
_atom_site_disorder_assembly
_atom_site_disorder_group
_atom_site_type_symbol
O1 .09222(7) -.20496(7) .23359(6) .01127(9) Uani d . 1 . . O
P1 .22886(2) -.29706(2) .187743(17) .00871(3) Uani d . 1 . . P
O2 .16635(8) -.48234(8) .14639(6) .01377(9) Uani d . 1 . . O
O3 .31006(7) -.23175(8) .09062(6) .01284(9) Uani d . 1 . . O
O4 .34589(7) -.22830(8) .31680(5) .01148(9) Uani d . 1 . . O
C1 .49237(9) -.28327(10) .30853(7) .01192(11) Uani d . 1 . . C
HC1A .578(2) -.205(2) .2914(18) .021(4) Uiso d . 1 . . H
HC1B .476(3) -.382(3) .246(2) .028(5) Uiso d . 1 . . H
C2 .53848(8) -.29898(9) .43348(7) .00979(10) Uani d . 1 . . C
HC2 .633(2) -.337(2) .4226(19) .021(4) Uiso d . 1 . . H
C3 .40805(8) -.41017(9) .48088(7) .00971(10) Uani d . 1 . . C
HC3 .334(2) -.494(2) .4130(19) .022(4) Uiso d . 1 . . H
O6 .48866(7) -.48042(7) .55255(6) .01263(9) Uani d . 1 . . O
HO6 .425(2) -.563(2) .5603(16) .015(3) Uiso d . 1 . . H
C4 .32408(8) -.28576(9) .56760(7) .00957(10) Uani d . 1 . . C
HC4 .251(2) -.268(2) .5181(17) .013(3) Uiso d . 1 . . H
O7 .24503(7) -.34097(8) .66095(6) .01364(9) Uani d . 1 . . O
HO7 .154(3) -.315(3) .674(2) .034(5) Uiso d . 1 . . H
C5 .46680(9) -.13013(9) .62506(7) .00988(10) Uani d . 1 . . C
HC5 .512(2) -.128(2) .7019(19) .020(4) Uiso d . 1 . . H
O5 .57844(7) -.13590(7) .53335(6) .01170(9) Uani d . 1 . . O
N1 .42122(8) .02677(8) .65298(6) .01029(9) Uani d . 1 . . N
C6 .38847(9) .12487(9) .76831(7) .01057(10) Uani d . 1 . . C
N2 .39494(9) .09973(9) .88112(7) .01350(11) Uani d . 1 . . N
C7 .35170(11) .21523(10) .97369(7) .01379(12) Uani d . 1 . . C
HC7 .340(2) .208(3) 1.0502(19) .021(4) Uiso d . 1 . . H
N3 .30738(9) .34757(9) .96171(6) .01252(10) Uani d . 1 . . N
HN3 .274(2) .412(2) 1.0344(18) .020(4) Uiso d . 1 . . H
C8 .30890(9) .38055(9) .85082(7) .01079(10) Uani d . 1 . . C
N5 .27135(9) .51567(9) .84829(7) .01393(11) Uani d . 1 . . N
HN5A .266(2) .592(3) .919(2) .022(4) Uiso d . 1 . . H
HN5B .270(3) .539(3) .777(2) .028(5) Uiso d . 1 . . H
C9 .35083(9) .25872(9) .74704(7) .01035(10) Uani d . 1 . . C
N4 .36277(8) .24590(8) .62154(6) .01088(9) Uani d . 1 . . N
C10 .40470(9) .10543(9) .56878(7) .01111(11) Uani d . 1 . . C
HC10 .422(2) .061(2) .4802(18) .017(4) Uiso d . 1 . . H
P2 -.067929(19) -.24839(2) .305121(16) .00809(3) Uani d . 1 . . P
O8 -.02441(8) -.30033(8) .41150(6) .01280(9) Uani d . 1 . . O
O9 -.20305(7) -.35642(7) .20699(6) .01254(9) Uani d . 1 . . O
O10 -.09903(7) -.06741(7) .35813(6) .01092(9) Uani d . 1 . . O
C11 .01603(10) .05681(10) .45951(8) .01462(12) Uani d . 1 . . C
H11A .125(2) .061(2) .4381(19) .023(4) Uiso d . 1 . . H
H11B .002(3) .030(3) .543(2) .032(5) Uiso d . 1 . . H
C12 -.01570(9) .22370(9) .48058(7) .01104(10) Uani d . 1 . . C
HC12 .054(2) .301(2) .5567(16) .014(3) Uiso d . 1 . . H
C13 -.19323(9) .22439(9) .49128(7) .01091(11) Uani d . 1 . . C
HC13 -.256(2) .130(2) .5133(18) .016(3) Uiso d . 1 . . H
O12 -.21141(9) .37699(8) .57863(6) .01525(10) Uani d . 1 . . O
HO12 -.222(3) .357(3) .648(2) .034(5) Uiso d . 1 . . H
C14 -.25174(9) .21269(9) .35781(7) .01027(10) Uani d . 1 . . C
HC14 -.285(2) .102(2) .3040(18) .018(4) Uiso d . 1 . . H
O13 -.37894(8) .28780(9) .35705(6) .01635(11) Uani d . 1 . . O
HO13 -.372(3) .357(3) .434(2) .028(5) Uiso d . 1 . . H
C15 -.09715(9) .29943(9) .31379(7) .01056(10) Uani d . 1 . . C
HC15 -.079(2) .414(2) .3340(16) .012(3) Uiso d . 1 . . H
O11 .03325(7) .27523(8) .37342(6) .01362(9) Uani d . 1 . . O
N6 -.09383(8) .22511(8) .17216(6) .01059(9) Uani d . 1 . . N
C16 -.03118(10) .09397(10) .12053(7) .01339(11) Uani d . 1 . . C
HC16 .011(2) .062(3) .1804(19) .023(4) Uiso d . 1 . . H
C17 -.03108(11) .02816(11) -.01045(8) .01503(12) Uani d . 1 . . C
HC17 .018(3) -.059(3) -.040(2) .028(5) Uiso d . 1 . . H
C18 -.09276(10) .09956(10) -.08761(7) .01397(12) Uani d . 1 . . C
HC18 -.090(3) .061(3) -.180(2) .026(4) Uiso d . 1 . . H
C19 -.15467(9) .23635(9) -.03126(7) .01146(11) Uani d . 1 . . C
C21 -.21200(10) .31981(10) -.11383(7) .01391(12) Uani d . 1 . . C
O14 -.22790(11) .24830(10) -.23135(6) .02096(13) Uani d . 1 . . O
N7 -.24234(11) .46731(10) -.05732(7) .01766(13) Uani d . 1 . . N
HN7A -.268(3) .524(3) -.107(2) .033(5) Uiso d . 1 . . H
HN7B -.218(2) .526(3) .0270(19) .023(4) Uiso d . 1 . . H
C20 -.15538(9) .29574(9) .10009(7) .01118(10) Uani d . 1 . . C
HC20 -.190(2) .386(2) .1476(16) .015(3) Uiso d . 1 . . H
OW1 .56459(9) -.10609(9) -.03125(8) .01913(12) Uani d D 1 . . O
HW1B .514(2) -.042(2) -.0627(18) .024(4) Uiso d D 1 . . H
HW1A .492(3) -.158(3) .015(2) .048(7) Uiso d D 1 . . H
OW2 -.30386(9) -.33492(9) .78751(7) .01745(11) Uani d D 1 . . O
HW2A -.353(3) -.260(3) .846(2) .056(8) Uiso d D 1 . . H
HW2B -.374(2) -.377(2) .7138(13) .024(4) Uiso d D 1 . . H
OW3 -.01426(8) -.21778(9) .67140(6) .01693(11) Uani d D 1 . . O
HW3A -.1068(19) -.270(3) .701(2) .035(5) Uiso d D 1 . . H
HW3B -.033(2) -.253(2) .5821(9) .022(4) Uiso d D 1 . . H
OW4 .32682(9) .11814(10) .21374(8) .02130(12) Uani d D 1 . . O
HW4A .326(3) .0036(14) .179(2) .044(6) Uiso d D 1 . . H
HW4B .434(2) .170(4) .258(4) .095(13) Uiso d D 1 . . H

loop_
_atom_site_aniso_label
_atom_site_aniso_U_11
_atom_site_aniso_U_22
_atom_site_aniso_U_33
_atom_site_aniso_U_12
_atom_site_aniso_U_13
_atom_site_aniso_U_23
O1 .0102(2) .0129(2) .0139(2) .00574(17) .00464(16) .00665(18)
P1 .00939(6) .00918(7) .00797(6) .00338(5) .00286(5) .00277(5)
O2 .0150(2) .0093(2) .0157(2) .00289(17) .00514(18) .00267(18)
O3 .0146(2) .0145(2) .0102(2) .00347(18) .00536(17) .00531(18)
O4 .0113(2) .0149(2) .0092(2) .00720(17) .00166(16) .00280(17)
C1 .0113(2) .0161(3) .0110(3) .0074(2) .0034(2) .0053(2)
C2 .0103(2) .0095(2) .0105(2) .00427(19) .00205(19) .0033(2)
C3 .0103(2) .0084(2) .0109(2) .00356(19) .00152(19) .00315(19)
O6 .0137(2) .0107(2) .0170(2) .00564(17) .00253(18) .00752(18)
C4 .0102(2) .0098(2) .0104(2) .00381(19) .00276(19) .0048(2)
O7 .0142(2) .0171(2) .0152(2) .00719(19) .00654(18) .0105(2)
C5 .0120(2) .0084(2) .0099(2) .0048(2) .00145(19) .0027(2)
O5 .0110(2) .0094(2) .0127(2) .00214(16) .00365(17) .00165(17)
N1 .0141(2) .0084(2) .0093(2) .00527(18) .00211(18) .00263(18)
C6 .0142(3) .0091(2) .0096(2) .0050(2) .0028(2) .0035(2)
N2 .0201(3) .0123(2) .0110(2) .0077(2) .0044(2) .0053(2)
C7 .0204(3) .0127(3) .0109(3) .0077(2) .0045(2) .0049(2)
N3 .0180(3) .0113(2) .0104(2) .0070(2) .0043(2) .00425(19)
C8 .0136(3) .0093(2) .0099(2) .0045(2) .0021(2) .0027(2)
N5 .0224(3) .0106(2) .0112(2) .0089(2) .0035(2) .0035(2)
C9 .0136(3) .0087(2) .0093(2) .0048(2) .0020(2) .0026(2)
N4 .0147(2) .0093(2) .0092(2) .00473(19) .00139(18) .00280(18)
C10 .0149(3) .0100(3) .0092(2) .0050(2) .0011(2) .0032(2)
P2 .00893(6) .00745(6) .00837(6) .00350(5) .00186(5) .00238(5)
O8 .0176(2) .0127(2) .0113(2) .00630(18) .00307(17) .00651(18)
O9 .0114(2) .0109(2) .0122(2) .00306(17) -.00031(17) .00005(17)
O10 .0121(2) .00812(19) .0116(2) .00513(16) -.00118(16) .00048(16)
C11 .0180(3) .0100(3) .0138(3) .0063(2) -.0054(2) -.0001(2)
C12 .0148(3) .0090(2) .0088(2) .0039(2) -.0007(2) .0020(2)
C13 .0156(3) .0095(2) .0089(2) .0053(2) .0028(2) .0034(2)
O12 .0248(3) .0132(2) .0093(2) .0105(2) .00389(19) .00196(18)
C14 .0123(2) .0098(2) .0091(2) .0048(2) .00157(19) .0026(2)
O13 .0167(2) .0198(3) .0140(2) .0115(2) .00120(19) .0031(2)
C15 .0147(3) .0086(2) .0082(2) .0030(2) .0011(2) .00268(19)
O11 .0120(2) .0176(2) .0117(2) .00262(18) .00028(17) .00651(19)
N6 .0142(2) .0090(2) .0087(2) .00324(19) .00212(18) .00317(18)
C16 .0174(3) .0122(3) .0120(3) .0066(2) .0031(2) .0040(2)
C17 .0198(3) .0144(3) .0118(3) .0082(2) .0040(2) .0030(2)
C18 .0179(3) .0131(3) .0100(3) .0049(2) .0029(2) .0023(2)
C19 .0152(3) .0103(3) .0082(2) .0025(2) .0012(2) .0029(2)
C21 .0189(3) .0132(3) .0092(3) .0032(2) .0001(2) .0040(2)
O14 .0358(4) .0190(3) .0080(2) .0093(3) .0002(2) .0030(2)
N7 .0292(4) .0148(3) .0101(2) .0090(3) -.0011(2) .0035(2)
C20 .0157(3) .0096(2) .0087(2) .0037(2) .0017(2) .0034(2)
OW1 .0176(3) .0203(3) .0251(3) .0078(2) .0093(2) .0129(2)
OW2 .0193(3) .0194(3) .0152(2) .0092(2) .0008(2) .0052(2)
OW3 .0162(2) .0207(3) .0143(2) .0064(2) .00351(19) .0053(2)
OW4 .0199(3) .0199(3) .0244(3) .0045(2) -.0003(2) .0088(3)

loop_
_atom_type_symbol
_atom_type_description
_atom_type_scat_dispersion_real
_atom_type_scat_dispersion_imag
_atom_type_scat_source
C C .0015 .0009 'International Tables Vol C Tables 4.2.6.8 and 6.1.1.4'
H H .0000 .0000 'International Tables Vol C Tables 4.2.6.8 and 6.1.1.4'
O O .0056 .0036 'International Tables Vol C Tables 4.2.6.8 and 6.1.1.4'
N N .0030 .0019 'International Tables Vol C Tables 4.2.6.8 and 6.1.1.4'
P P .0667 .0580 'International Tables Vol C Tables 4.2.6.8 and 6.1.1.4'

loop_
_geom_angle_atom_site_label_1
_geom_angle_atom_site_label_2
_geom_angle_atom_site_label_3
_geom_angle
P1 O1 P2 132.45(7)
O3 P1 O2 115.86(7)
O3 P1 O1 107.14(7)
O2 P1 O1 112.13(8)
O3 P1 O4 109.93(8)
O2 P1 O4 110.20(7)
O1 P1 O4 100.45(8)
C1 O4 P1 115.82(8)
O4 C1 C2 109.59(7)
O4 C1 HC1A 110.3(12)
C2 C1 HC1A 108.7(12)
O4 C1 HC1B 109.4(14)
C2 C1 HC1B 109.5(14)
HC1A C1 HC1B 109(2)
O5 C2 C1 109.62(10)
O5 C2 C3 106.11(9)
C1 C2 C3 115.44(9)
O5 C2 HC2 107.9(12)
C1 C2 HC2 106.3(12)
C3 C2 HC2 111.3(12)
O6 C3 C2 106.99(10)
O6 C3 C4 111.17(9)
C2 C3 C4 102.48(10)
O6 C3 HC3 111.7(12)
C2 C3 HC3 112.8(12)
C4 C3 HC3 111.3(12)
C3 O6 HO6 109.8(12)
O7 C4 C3 113.11(9)
O7 C4 C5 112.96(9)
C3 C4 C5 101.54(11)
O7 C4 HC4 109.3(11)
C3 C4 HC4 108.4(11)
C5 C4 HC4 111.3(11)
C4 O7 HO7 113.0(16)
O5 C5 N1 107.33(8)
O5 C5 C4 106.98(9)
N1 C5 C4 113.55(10)
O5 C5 HC5 112.1(12)
N1 C5 HC5 106.5(12)
C4 C5 HC5 110.5(12)
C5 O5 C2 110.28(8)
C6 N1 C10 106.23(10)
C6 N1 C5 126.99(8)
C10 N1 C5 126.78(8)
N2 C6 N1 127.35(9)
N2 C6 C9 126.83(8)
N1 C6 C9 105.80(9)
C7 N2 C6 112.19(10)
N2 C7 N3 125.41(9)
N2 C7 HC7 121.8(13)
N3 C7 HC7 112.6(13)
C7 N3 C8 123.37(8)
C7 N3 HN3 113.8(12)
C8 N3 HN3 122.8(12)
N5 C8 N3 119.80(8)
N5 C8 C9 126.39(9)
N3 C8 C9 113.81(9)
C8 N5 HN5A 119.0(14)
C8 N5 HN5B 121.3(14)
HN5A N5 HN5B 118.6(19)
N4 C9 C6 110.62(8)
N4 C9 C8 131.16(8)
C6 C9 C8 118.22(9)
C10 N4 C9 104.11(8)
N4 C10 N1 113.24(9)
N4 C10 HC10 124.1(11)
N1 C10 HC10 122.6(11)
O9 P2 O8 120.34(8)
O9 P2 O10 107.15(8)
O8 P2 O10 110.97(7)
O9 P2 O1 108.60(9)
O8 P2 O1 108.98(7)
O10 P2 O1 98.58(7)
C11 O10 P2 116.34(8)
O10 C11 C12 108.51(9)
O10 C11 H11A 111.3(12)
C12 C11 H11A 108.8(12)
O10 C11 H11B 109.9(13)
C12 C11 H11B 109.0(13)
H11A C11 H11B 109.3(17)
O11 C12 C11 108.96(8)
O11 C12 C13 106.98(7)
C11 C12 C13 114.01(8)
O11 C12 HC12 108.2(10)
C11 C12 HC12 105.9(10)
C13 C12 HC12 112.7(10)
O12 C13 C12 112.06(9)
O12 C13 C14 107.29(9)
C12 C13 C14 103.17(8)
O12 C13 HC13 110.6(11)
C12 C13 HC13 112.3(10)
C14 C13 HC13 111.1(11)
C13 O12 HO12 102.7(16)
O13 C14 C13 113.55(8)
O13 C14 C15 112.79(10)
C13 C14 C15 102.22(9)
O13 C14 HC14 108.8(12)
C13 C14 HC14 110.4(11)
C15 C14 HC14 108.9(12)
C14 O13 HO13 104.6(14)
O11 C15 N6 108.26(9)
O11 C15 C14 107.50(10)
N6 C15 C14 111.30(9)
O11 C15 HC15 106.4(10)
N6 C15 HC15 107.1(10)
C14 C15 HC15 116.0(10)
C15 O11 C12 110.42(9)
C20 N6 C16 122.02(9)
C20 N6 C15 116.82(9)
C16 N6 C15 121.16(7)
N6 C16 C17 119.53(8)
N6 C16 HC16 112.9(13)
C17 C16 HC16 127.5(13)
C16 C17 C18 119.78(10)
C16 C17 HC17 115.8(13)
C18 C17 HC17 124.3(13)
C17 C18 C19 119.31(9)
C17 C18 HC18 122.4(12)
C19 C18 HC18 118.3(12)
C20 C19 C18 118.86(8)
C20 C19 C21 121.80(9)
C18 C19 C21 119.29(9)
O14 C21 N7 123.24(9)
O14 C21 C19 118.32(10)
N7 C21 C19 118.44(10)
C21 N7 HN7A 119.3(15)
C21 N7 HN7B 123.5(13)
HN7A N7 HN7B 116(2)
N6 C20 C19 120.48(9)
N6 C20 HC20 112.8(11)
C19 C20 HC20 126.7(11)
HW1B OW1 HW1A 109.0(19)
HW2A OW2 HW2B 104(2)
HW3A OW3 HW3B 107.1(18)
HW4A OW4 HW4B 103(3)

loop_
_geom_bond_atom_site_label_1
_geom_bond_atom_site_label_2
_geom_bond_site_symmetry_2
_geom_bond_distance
_geom_bond_publ_flag
O1 P1 . 1.580(2) y
O1 P2 . 1.630(2) y
P1 O3 . 1.4980(10) y
P1 O2 . 1.500(2) y
P1 O4 . 1.598(2) y
O4 C1 . 1.448(2) ?
C1 C2 . 1.509(2) ?
C1 HC1A . .95(2) ?
C1 HC1B . .90(2) ?
C2 O5 . 1.4553(18) ?
C2 C3 . 1.5286(16) ?
C2 HC2 . .94(2) ?
C3 O6 . 1.4285(14) ?
C3 C4 . 1.5333(16) ?
C3 HC3 . .96(2) ?
O6 HO6 . .83(2) ?
C4 O7 . 1.4103(14) ?
C4 C5 . 1.5457(19) ?
C4 HC4 . .91(2) ?
O7 HO7 . .86(2) ?
C5 O5 . 1.4085(15) ?
C5 N1 . 1.466(2) y
C5 HC5 . .93(2) ?
N1 C6 . 1.367(2) y
N1 C10 . 1.3710(10) y
C6 N2 . 1.356(2) y
C6 C9 . 1.391(2) y
N2 C7 . 1.317(2) y
C7 N3 . 1.361(2) y
C7 HC7 . .88(2) ?
N3 C8 . 1.367(2) y
N3 HN3 . .91(2) ?
C8 N5 . 1.320(2) y
C8 C9 . 1.412(2) y
N5 HN5A . .86(2) ?
N5 HN5B . .89(2) ?
C9 N4 . 1.378(2) y
N4 C10 . 1.322(2) y
C10 HC10 . .96(2) ?
P2 O9 . 1.484(2) y
P2 O8 . 1.4870(10) y
P2 O10 . 1.599(2) y
O10 C11 . 1.4453(18) ?
C11 C12 . 1.507(2) ?
C11 H11A . .96(2) ?
C11 H11B . 1.03(2) ?
C12 O11 . 1.4520(15) ?
C12 C13 . 1.533(2) ?
C12 HC12 . .98(2) ?
C13 O12 . 1.4210(17) ?
C13 C14 . 1.5333(17) ?
C13 HC13 . .99(2) ?
O12 HO12 . .86(2) ?
C14 O13 . 1.4102(16) ?
C14 C15 . 1.5403(18) ?
C14 HC14 . .93(2) ?
O13 HO13 . .86(2) ?
C15 O11 . 1.3940(16) ?
C15 N6 . 1.502(2) y
C15 HC15 . .93(2) ?
N6 C20 . 1.3450(10) y
N6 C16 . 1.351(2) y
C16 C17 . 1.384(2) y
C16 HC16 . .91(2) ?
C17 C18 . 1.394(2) y
C17 HC17 . .93(2) ?
C18 C19 . 1.396(2) y
C18 HC18 . .97(2) ?
C19 C20 . 1.386(2) y
C19 C21 . 1.505(2) y
C21 O14 . 1.243(2) y
C21 N7 . 1.335(2) y
N7 HN7A . .92(2) ?
N7 HN7B . .91(2) ?
C20 HC20 . .92(2) ?
OW1 HW1B . .937(9) ?
OW1 HW1A . .940(10) ?
OW2 HW2A . .950(10) ?
OW2 HW2B . .926(9) ?
OW3 HW3A . .940(10) ?
OW3 HW3B . .941(9) ?
OW4 HW4A . .950(10) ?
OW4 HW4B . .970(10) ?

loop_
_geom_hbond_atom_site_label_D
_geom_hbond_atom_site_label_H
_geom_hbond_atom_site_label_A
_geom_hbond_site_symmetry_A
_geom_hbond_distance_DH
_geom_hbond_distance_HA
_geom_hbond_distance_DA
_geom_hbond_angle_DHA
O6 HO6 N4 1_545 .83(2) 1.99(2) 2.764(3) 154(2)
O7 HO7 OW3 . .86(2) 1.86(2) 2.693(3) 161(2)
O12 HO12 O14 1_556 .86(2) 1.90(2) 2.719(2) 161(2)
O13 HO13 O12 . .86(2) 2.05(2) 2.629(3) 124(2)
O13 HO13 O6 1_465 .86(2) 2.20(2) 2.905(3) 139(2)
N3 HN3 O2 1_566 .91(2) 1.72(2) 2.615(2) 165(2)
N5 HN5A O3 1_566 .86(2) 1.99(2) 2.830(3) 166(2)
N5 HN5B O7 1_565 .89(2) 1.97(2) 2.823(2) 159(2)
N7 HN7A OW2 1_564 .92(2) 2.06(2) 2.971(2) 174(2)
N7 HN7B O9 1_565 .91(2) 1.92(2) 2.815(3) 171(2)
OW1 HW1A O3 . .940(10) 1.870(10) 2.790(3) 164(2)
OW1 HW1B N2 1_554 .937(9) 2.040(10) 2.975(3) 176(2)
OW2 HW2A OW1 1_456 .950(10) 1.860(10) 2.806(3) 175(3)
OW2 HW2B O6 1_455 .926(9) 1.950(10) 2.877(3) 175(2)
OW3 HW3A OW2 . .940(10) 2.020(10) 2.947(3) 168(2)
OW3 HW3B O8 . .941(9) 1.820(10) 2.746(3) 168(2)
OW4 HW4A O3 . .950(10) 1.950(10) 2.900(4) 173(2)
OW4 HW4B O13 1_655 .970(10) 1.810(10) 2.773(3) 172(4)

loop_
_geom_torsion_atom_site_label_1
_geom_torsion_atom_site_label_2
_geom_torsion_atom_site_label_3
_geom_torsion_atom_site_label_4
_geom_torsion
_geom_torsion_publ_flag
P2 O1 P1 O3 160.90(10) y
P2 O1 P1 O2 32.70(10) y
P2 O1 P1 O4 -84.30(10) y
O3 P1 O4 C1 -64.80(10) y
O2 P1 O4 C1 64.10(10) y
O1 P1 O4 C1 -177.50(10) y
P1 O4 C1 C2 -147.20(10) y
O4 C1 C2 O5 -64.90(10) y
O4 C1 C2 C3 54.81(11) ?
O5 C2 C3 O6 -88.45(10) ?
C1 C2 C3 O6 149.92(7) ?
O5 C2 C3 C4 28.58(8) ?
C1 C2 C3 C4 -93.06(10) ?
O6 C3 C4 O7 -41.97(10) ?
C2 C3 C4 O7 -155.96(7) ?
O6 C3 C4 C5 79.36(10) ?
C2 C3 C4 C5 -34.63(8) ?
O7 C4 C5 O5 151.39(7) ?
C3 C4 C5 O5 29.95(7) ?
O7 C4 C5 N1 -90.40(9) ?
C3 C4 C5 N1 148.17(7) ?
N1 C5 O5 C2 -134.87(9) ?
C4 C5 O5 C2 -12.67(7) ?
C1 C2 O5 C5 115.11(9) ?
C3 C2 O5 C5 -10.19(7) ?
O5 C5 N1 C6 -144.20(10) y
C4 C5 N1 C6 97.79(11) ?
O5 C5 N1 C10 35.01(11) ?
C4 C5 N1 C10 -83.00(11) ?
C10 N1 C6 N2 -177.65(8) ?
C5 N1 C6 N2 1.68(13) ?
C10 N1 C6 C9 .89(8) ?
C5 N1 C6 C9 -179.77(7) ?
N1 C6 N2 C7 -178.19(8) ?
C9 C6 N2 C7 3.60(10) y
C6 N2 C7 N3 -.97(13) ?
N2 C7 N3 C8 -2.83(14) ?
C7 N3 C8 N5 -176.85(8) ?
C7 N3 C8 C9 3.86(11) ?
N2 C6 C9 N4 177.47(8) ?
N1 C6 C9 N4 -1.09(9) ?
N2 C6 C9 C8 -2.40(10) y
N1 C6 C9 C8 179.04(7) ?
N5 C8 C9 N4 -.49(14) ?
N3 C8 C9 N4 178.74(8) ?
N5 C8 C9 C6 179.35(8) ?
N3 C8 C9 C6 -1.42(10) ?
C6 C9 N4 C10 .82(8) ?
C8 C9 N4 C10 -179.33(8) ?
C9 N4 C10 N1 -.23(9) ?
C6 N1 C10 N4 -.43(9) ?
C5 N1 C10 N4 -179.77(7) ?
P1 O1 P2 O9 -87.70(10) y
P1 O1 P2 O8 45.20(10) y
P1 O1 P2 O10 160.90(10) y
O9 P2 O10 C11 177.50(10) y
O8 P2 O10 C11 44.30(10) y
O1 P2 O10 C11 -69.90(10) y
P2 O10 C11 C12 170.20(10) y
O10 C11 C12 O11 -71.30(10) y
O10 C11 C12 C13 48.10(10) ?
O11 C12 C13 O12 -94.00(11) ?
C11 C12 C13 O12 145.48(8) ?
O11 C12 C13 C14 21.10(8) ?
C11 C12 C13 C14 -99.42(9) ?
O12 C13 C14 O13 -32.88(9) ?
C12 C13 C14 O13 -151.36(7) ?
O12 C13 C14 C15 88.89(10) ?
C12 C13 C14 C15 -29.58(8) ?
O13 C14 C15 O11 151.64(7) ?
C13 C14 C15 O11 29.34(8) ?
O13 C14 C15 N6 -89.96(10) ?
C13 C14 C15 N6 147.74(7) ?
N6 C15 O11 C12 -137.18(8) ?
C14 C15 O11 C12 -16.83(8) ?
C11 C12 O11 C15 120.80(9) ?
C13 C12 O11 C15 -2.90(8) ?
O11 C15 N6 C20 -150.33(7) ?
C14 C15 N6 C20 91.73(12) ?
O11 C15 N6 C16 29.43(10) ?
C14 C15 N6 C16 -88.52(12) ?
C20 N6 C16 C17 -.65(12) ?
C15 N6 C16 C17 179.61(7) ?
N6 C16 C17 C18 1.18(13) ?
C16 C17 C18 C19 -.33(13) ?
C17 C18 C19 C20 -1.04(12) ?
C17 C18 C19 C21 176.32(8) ?
C20 C19 C21 O14 -170.77(8) ?
C18 C19 C21 O14 11.95(12) ?
C20 C19 C21 N7 9.60(10) y
C18 C19 C21 N7 -167.67(8) ?
C16 N6 C20 C19 -.76(12) ?
C15 N6 C20 C19 178.99(7) ?
C18 C19 C20 N6 1.59(11) ?
C21 C19 C20 N6 -175.69(7) ?

loop_
_cod_related_entry_id
_cod_related_entry_database
_cod_related_entry_code
1 ChemSpider 2005888
